data_9005500
loop_
_publ_author_name
'Merlino, S.'
'Bonaccorsi, E.'
'Armbruster, T.'

_publ_section_title
;
 The real structure of tobermorite 11\%A: normal and anomalous forms,
 OD character and polytypic modifications
 Note: sample MDO2
;
_journal_name_full 'European Journal of Mineralogy'
_journal_page_first 577
_journal_page_last 590
_journal_paper_doi 10.1127/0935-1221/2001/0013-0577
_journal_volume 13
_journal_year 2001
_chemical_compound_source 'Locality: Ba\<scenov, Urals, Russia'
_chemical_formula_sum 'Ca2.25 H7 O11 Si3'
_chemical_name_mineral Tobermorite
_space_group_IT_number 8
_symmetry_space_group_name_Hall 'B -2'
_symmetry_space_group_name_H-M 'B 1 1 m'
_cell_angle_alpha 90
_cell_angle_beta 90
_cell_angle_gamma 123.18(1)
_cell_formula_units_Z 4
_cell_length_a 6.732(2)
_cell_length_b 7.369(1)
_cell_length_c 22.680(4)
_cell_volume 941.668
_database_code_amcsd 0006887
_diffrn_radiation_probe x-ray
_diffrn_source synchrotron
_exptl_crystal_density_diffrn 2.522
_refine_ls_R_factor_gt 0.110
_cod_original_formula_sum 'Ca2.25 Si3 O11 H7'
_cod_database_code 9005500

loop_
_space_group_symop_operation_xyz
x,y,z
1/2+x,y,1/2+z
x,y,-z
1/2+x,y,1/2-z

loop_
_atom_site_label
_atom_site_fract_x
_atom_site_fract_y
_atom_site_fract_z
_atom_site_occupancy
_atom_site_U_iso_or_equiv
_atom_site_type_symbol
_atom_site_attached_hydrogens
Ca1 0.27700 0.42570 0.20830 1.00000 0.02400 Ca 0
Ca2 0.56200 0.06400 0.04500 0.25000 0.03800 Ca 0
Ca3 0.76300 0.91600 0.29510 1.00000 0.02700 Ca 0
Si1 0.77100 0.38300 0.15780 1.00000 0.03100 Si 0
Si2 0.92500 0.75000 0.07210 1.00000 0.03000 Si 0
Si3 0.77200 0.96200 0.15960 1.00000 0.02700 Si 0
O1 0.77400 0.49500 0.09320 1.00000 0.03900 O 0
O2 0.76200 0.16900 0.13050 1.00000 0.01900 O 0
O3 0.00200 0.52700 0.20000 1.00000 0.03200 O 0
O4 0.53600 0.30400 0.19260 1.00000 0.03500 O 0
O5 0.91000 0.74700 0.00000 1.00000 0.03400 O 0
O6 0.20200 0.88700 0.09420 1.00000 0.05300 O 0
Wat6 0.28900 0.43600 0.09400 1.00000 0.07600 O 2
O7 0.76900 0.84300 0.09530 1.00000 0.02700 O 0
O8 0.53700 0.79800 0.19680 1.00000 0.03600 O 0
O9 0.00400 0.04300 0.20080 1.00000 0.03400 O 0
Wat1 0.43300 0.22300 -0.02500 0.50000 0.07200 O 2
Wat2 0.94900 0.25600 0.00000 1.00000 0.08000 O 2
Wat3 0.43000 0.77000 -0.02200 0.50000 0.09000 O 2

loop_
_cod_changelog_entry_id
_cod_changelog_entry_author
_cod_changelog_entry_date
_cod_changelog_entry_text
1
;cod-tools version 3.8.0
Id: cif_guess_AMCSD_atom_types 9581 2023-05-17 12:35:41Z saulius
;
2023-05-18T11:39:22+03:00
;Derived atom types and hydrogen counts
from atom names that follow the AMCSD naming convention
(Wat == water, O-H == hydroxyl).
;

loop_
_cod_related_entry_id
_cod_related_entry_database
_cod_related_entry_code
1 AMCSD 0006887
